data_4111891
loop_
_publ_author_name
'Nanfeng Zheng'
'Xianhui Bu'
'Haiwei Lu'
'Qichun Zhang'
'Pingyun Feng'

_publ_section_title
;
 Crystalline Superlattices from Single-Sized Quantum Dots
;
_journal_name_full 'Journal of the American Chemical Society'
_journal_page_first 11963
_journal_page_last 11965
_journal_paper_doi 10.1021/ja053588o
_journal_volume 127
_journal_year 2005
_chemical_formula_sum 'C336 H280 Cd32 P4 S54'
_chemical_formula_weight 9769.52
_chemical_name_common MOL-2CdS-TPhP
_chemical_name_systematic
; 
 ? 
;
_space_group_IT_number 14
_symmetry_cell_setting monoclinic
_symmetry_space_group_name_Hall '-P 2ybc'
_symmetry_space_group_name_H-M 'P 1 21/c 1'
_atom_sites_solution_hydrogens geom
_atom_sites_solution_primary direct
_atom_sites_solution_secondary difmap
_audit_creation_method SHELXL-97
_cell_angle_alpha 90.00
_cell_angle_beta 99.123(8)
_cell_angle_gamma 90.00
_cell_formula_units_Z 4
_cell_length_a 37.475(8)
_cell_length_b 26.482(6)
_cell_length_c 34.504(7)
_cell_measurement_temperature 293(2)
_cell_volume 33809(13)
_computing_structure_refinement 'SHELXL-97 (Sheldrick, 1997)'
_computing_structure_solution 'SHELXS-97 (Sheldrick, 1990)'
_diffrn_ambient_temperature 293(2)
_diffrn_measured_fraction_theta_full 0.956
_diffrn_measured_fraction_theta_max 0.956
_diffrn_radiation_monochromator graphite
_diffrn_radiation_source 'fine-focus sealed tube'
_diffrn_radiation_type MoK\a
_diffrn_radiation_wavelength 0.71073
_diffrn_reflns_av_R_equivalents 0.1201
_diffrn_reflns_av_sigmaI/netI 0.1176
_diffrn_reflns_limit_h_max 42
_diffrn_reflns_limit_h_min -41
_diffrn_reflns_limit_k_max 27
_diffrn_reflns_limit_k_min -29
_diffrn_reflns_limit_l_max 38
_diffrn_reflns_limit_l_min -38
_diffrn_reflns_number 197201
_diffrn_reflns_theta_full 23.68
_diffrn_reflns_theta_max 23.68
_diffrn_reflns_theta_min 0.95
_exptl_absorpt_coefficient_mu 2.368
_exptl_crystal_density_diffrn 1.919
_exptl_crystal_F_000 19024
_refine_diff_density_max 5.231
_refine_diff_density_min -2.232
_refine_diff_density_rms 0.339
_refine_ls_extinction_method none
_refine_ls_goodness_of_fit_ref 1.030
_refine_ls_hydrogen_treatment mixed
_refine_ls_matrix_type full
_refine_ls_number_parameters 1814
_refine_ls_number_reflns 48833
_refine_ls_number_restraints 0
_refine_ls_restrained_S_all 1.030
_refine_ls_R_factor_all 0.1532
_refine_ls_R_factor_gt 0.1035
_refine_ls_shift/su_max 2.350
_refine_ls_shift/su_mean 0.093
_refine_ls_structure_factor_coef Fsqd
_refine_ls_weighting_details 'calc w=1/[\s^2^(Fo^2^)+(0.1667P)^2^+1426.4159P] where P=(Fo^2^+2Fc^2^)/3'
_refine_ls_weighting_scheme calc
_refine_ls_wR_factor_gt 0.2895
_refine_ls_wR_factor_ref 0.3253
_reflns_number_gt 28203
_reflns_number_total 48833
_reflns_threshold_expression >2sigma(I)
_cod_data_source_file ja053588osi20050701_084617_4.cif
_cod_data_source_block MOL-2CdS-TPhP
_cod_original_cell_volume 33810(12)
_cod_database_code 4111891

loop_
_symmetry_equiv_pos_as_xyz
'x, y, z'
'-x, y+1/2, -z+1/2'
'-x, -y, -z'
'x, -y-1/2, z-1/2'

loop_
_atom_site_label
_atom_site_type_symbol
_atom_site_fract_x
_atom_site_fract_y
_atom_site_fract_z
_atom_site_U_iso_or_equiv
_atom_site_adp_type
_atom_site_occupancy
_atom_site_symmetry_multiplicity
_atom_site_calc_flag
S01 S 0.5665(2) 0.9549(4) 0.9853(2) 0.091(3) Uani 1 1 d
S1 S 0.58257(17) 0.9281(2) 1.2155(2) 0.0446(16) Uani 1 1 d
S2 S 0.66874(18) 1.0443(3) 1.51385(18) 0.0441(16) Uani 1 1 d
S02 S 0.5669(2) 1.0391(4) 1.5351(3) 0.086(3) Uani 1 1 d
S03 S 0.9305(2) 1.3558(3) 1.3025(3) 0.077(3) Uani 1 1 d
S3 S 0.58978(18) 1.0607(2) 1.19443(18) 0.0447(17) Uani 1 1 d
S4 S 0.66873(16) 0.9549(2) 1.04061(17) 0.0406(15) Uani 1 1 d
S04 S 0.92889(12) 0.64185(17) 1.34318(12) 0.0121(10) Uiso 1 1 d
S5 S 0.74510(16) 1.1119(2) 1.45860(17) 0.0373(14) Uani 1 1 d
S6 S 0.81830(16) 1.1454(2) 1.16634(16) 0.0355(14) Uani 1 1 d
S7 S 0.67004(17) 0.8525(2) 1.40803(16) 0.0382(15) Uani 1 1 d
S8 S 0.83903(18) 1.2983(2) 1.34267(18) 0.0452(17) Uani 1 1 d
S9 S 0.66724(16) 1.1450(2) 1.14757(16) 0.0361(14) Uani 1 1 d
S10 S 0.82179(17) 0.8586(2) 1.43913(16) 0.0381(15) Uani 1 1 d
S11 S 0.74596(16) 0.8884(2) 1.12174(16) 0.0348(14) Uani 1 1 d
S12 S 0.73911(15) 0.7549(2) 1.24414(16) 0.0302(13) Uani 1 1 d
S13 S 0.82181(15) 0.8477(2) 1.31296(15) 0.0303(13) Uani 1 1 d
S15 S 0.82560(15) 1.0152(2) 1.42548(15) 0.0295(13) Uani 1 1 d
S16 S 0.73815(15) 1.0521(2) 1.10746(15) 0.0314(13) Uani 1 1 d
S17 S 0.66584(16) 1.0148(2) 1.39534(17) 0.0345(14) Uani 1 1 d
S18 S 0.81938(15) 1.1551(2) 1.29243(15) 0.0294(13) Uani 1 1 d
S19 S 0.82428(15) 0.9884(2) 1.17989(15) 0.0311(13) Uani 1 1 d
S20 S 0.73986(15) 0.9500(2) 1.47025(16) 0.0310(13) Uani 1 1 d
S21 S 0.66596(15) 0.9827(2) 1.15841(16) 0.0312(13) Uani 1 1 d
S22 S 0.73611(16) 1.2449(2) 1.33472(16) 0.0327(13) Uani 1 1 d
S23 S 0.66123(14) 0.8389(2) 1.28578(15) 0.0273(12) Uani 1 1 d
S24 S 0.66118(15) 1.1614(2) 1.38606(17) 0.0341(14) Uani 1 1 d
S25 S 0.66278(15) 0.8354(2) 1.16775(16) 0.0325(13) Uani 1 1 d
S26 S 0.82003(14) 1.0013(2) 1.30201(14) 0.0228(12) Uani 1 1 d
S27 S 0.66505(13) 0.9994(2) 1.27700(14) 0.0226(12) Uani 1 1 d
S33 S 0.74194(14) 1.07178(19) 1.22358(14) 0.0218(11) Uani 1 1 d
S34 S 0.74322(13) 0.92841(19) 1.35582(14) 0.0212(11) Uani 1 1 d
S35 S 0.74233(13) 1.08726(19) 1.34506(14) 0.0202(11) Uani 1 1 d
S36 S 0.74319(13) 0.91320(19) 1.23493(13) 0.0192(11) Uani 1 1 d
S37 S 0.65862(14) 1.1595(2) 1.26758(16) 0.0285(13) Uani 1 1 d
S45 S 0.88477(18) 0.9142(3) 1.38104(19) 0.0484(17) Uani 1 1 d
S46 S 0.8492(2) 0.7259(3) 1.3865(2) 0.057(2) Uani 1 1 d
S47 S 0.58310(18) 0.9025(3) 1.09628(19) 0.0535(19) Uani 1 1 d
S48 S 0.88289(18) 1.0910(3) 1.24330(19) 0.0506(18) Uani 1 1 d
S49 S 0.92426(18) 1.2097(3) 1.3118(2) 0.0538(19) Uani 1 1 d
S50 S 0.8450(2) 1.2785(3) 1.2282(2) 0.0536(19) Uani 1 1 d
S51 S 0.59270(17) 1.0561(3) 1.07482(18) 0.0460(17) Uani 1 1 d
S52 S 0.92706(18) 0.7955(3) 1.3273(2) 0.0506(18) Uani 1 1 d
S53 S 0.74544(17) 1.2199(2) 1.23313(17) 0.0376(15) Uani 1 1 d
S54 S 0.58149(18) 1.0933(3) 1.4299(2) 0.057(2) Uani 1 1 d
S55 S 0.5912(2) 0.9368(3) 1.3348(2) 0.058(2) Uani 1 1 d
S56 S 0.82852(16) 1.1654(2) 1.39907(17) 0.0400(15) Uani 1 1 d
S57 S 0.74961(17) 0.7803(2) 1.34813(17) 0.0390(15) Uani 1 1 d
S58 S 0.82961(17) 0.8390(3) 1.20975(18) 0.0432(16) Uani 1 1 d
S59 S 0.58090(16) 1.0691(3) 1.3105(2) 0.0490(17) Uani 1 1 d
S60 S 0.59413(19) 0.9397(3) 1.4553(2) 0.0559(19) Uani 1 1 d
S73 S 0.9070(2) 0.9380(4) 1.2697(3) 0.112(5) Uani 1 1 d
S74 S 0.9055(3) 1.0701(5) 1.3629(4) 0.163(8) Uani 1 1 d
S78 S 0.8441(2) 0.7065(3) 1.2684(2) 0.060(2) Uani 1 1 d
Cd1 Cd 0.77915(4) 1.07796(6) 1.29039(4) 0.0242(4) Uani 1 1 d
Cd2 Cd 0.78074(4) 0.92376(6) 1.30119(4) 0.0231(4) Uani 1 1 d
Cd3 Cd 0.70481(4) 0.99210(6) 1.22465(4) 0.0223(4) Uani 1 1 d
Cd4 Cd 0.70518(4) 1.00742(6) 1.34223(4) 0.0227(4) Uani 1 1 d
Cd5 Cd 0.69926(4) 1.16230(6) 1.33083(5) 0.0294(4) Uani 1 1 d
Cd6 Cd 0.69931(4) 1.14819(6) 1.21837(5) 0.0305(4) Uani 1 1 d
Cd7 Cd 0.78269(4) 1.06213(6) 1.17116(4) 0.0302(4) Uani 1 1 d
Cd8 Cd 0.70141(4) 0.83716(6) 1.23534(4) 0.0278(4) Uani 1 1 d
Cd9 Cd 0.62728(4) 0.91995(6) 1.27900(5) 0.0324(4) Uani 1 1 d
Cd10 Cd 0.78457(4) 0.94021(6) 1.42134(4) 0.0294(4) Uani 1 1 d
Cd11 Cd 0.62569(4) 1.07767(6) 1.26253(5) 0.0329(4) Uani 1 1 d
Cd12 Cd 0.70224(4) 0.85097(6) 1.34801(5) 0.0306(4) Uani 1 1 d
Cd13 Cd 0.78677(4) 0.91196(6) 1.18512(4) 0.0309(4) Uani 1 1 d
Cd14 Cd 0.78649(4) 1.09094(7) 1.40891(4) 0.0322(4) Uani 1 1 d
Cd15 Cd 0.63105(5) 1.06442(7) 1.14288(5) 0.0430(5) Uani 1 1 d
Cd16 Cd 0.85742(4) 1.00122(7) 1.24681(5) 0.0370(4) Uani 1 1 d
Cd17 Cd 0.85849(5) 1.00354(7) 1.36894(5) 0.0366(4) Uani 1 1 d
Cd18 Cd 0.62073(5) 0.91217(7) 1.16348(5) 0.0421(5) Uani 1 1 d
Cd19 Cd 0.70697(5) 0.96620(7) 1.10776(5) 0.0365(4) Uani 1 1 d
Cd20 Cd 0.70639(5) 1.03421(7) 1.45912(5) 0.0401(5) Uani 1 1 d
Cd21 Cd 0.80091(5) 1.21822(6) 1.33999(5) 0.0338(4) Uani 1 1 d
Cd22 Cd 0.80958(5) 1.19575(7) 1.22540(5) 0.0363(4) Uani 1 1 d
Cd23 Cd 0.61979(5) 1.08428(8) 1.37554(6) 0.0465(5) Uani 1 1 d
Cd24 Cd 0.81347(5) 0.80782(7) 1.37744(5) 0.0373(4) Uani 1 1 d
Cd25 Cd 0.63261(5) 0.93204(7) 1.40011(6) 0.0480(5) Uani 1 1 d
Cd26 Cd 0.80335(5) 0.78403(7) 1.25927(5) 0.0350(4) Uani 1 1 d
Cd27 Cd 0.88732(5) 0.71826(8) 1.33206(6) 0.0497(5) Uani 1 1 d
Cd28 Cd 0.88710(5) 0.87332(7) 1.31416(5) 0.0412(5) Uani 1 1 d
Cd29 Cd 0.88502(5) 1.13112(7) 1.31072(5) 0.0440(5) Uani 1 1 d
Cd30 Cd 0.88434(6) 1.28765(8) 1.29460(6) 0.0562(6) Uani 1 1 d
Cd31 Cd 0.60391(5) 0.96674(8) 1.05097(5) 0.0479(5) Uani 1 1 d
Cd32 Cd 0.60416(6) 1.02952(9) 1.48149(6) 0.0575(6) Uani 1 1 d
C1' C 0.544(2) 0.901(4) 0.989(3) 0.28(4) Uiso 1 1 d
C5 C 0.4980(10) 1.0058(13) 1.3784(10) 0.079(10) Uiso 1 1 d
C7' C 0.5053(17) 0.912(2) 0.9584(19) 0.19(2) Uiso 1 1 d
C11 C 0.6662(6) 0.8864(10) 1.0310(7) 0.043(6) Uiso 1 1 d
C11P C 0.9706(9) 0.3238(14) 0.5493(10) 0.080(10) Uiso 1 1 d
C12 C 0.6682(7) 0.8696(11) 0.9939(8) 0.058(8) Uiso 1 1 d
C12P C 0.9995(11) 0.3159(17) 0.5817(12) 0.107(13) Uiso 1 1 d
C13 C 0.6683(8) 0.8188(12) 0.9880(9) 0.066(8) Uiso 1 1 d
C13P C 1.0081(13) 0.263(2) 0.5936(14) 0.133(16) Uiso 1 1 d
C14 C 0.6619(8) 0.7828(12) 1.0150(9) 0.067(8) Uiso 1 1 d
C14P C 0.9847(14) 0.222(2) 0.5751(15) 0.138(17) Uiso 1 1 d
C15 C 0.6609(7) 0.8013(10) 1.0539(7) 0.043(6) Uiso 1 1 d
C15P C 0.9577(13) 0.2329(19) 0.5404(14) 0.123(15) Uiso 1 1 d
C16 C 0.6636(6) 0.8523(9) 1.0628(7) 0.041(6) Uiso 1 1 d
C16P C 0.9482(9) 0.2822(14) 0.5291(10) 0.082(10) Uiso 1 1 d
C21 C 0.6173(5) 1.0928(8) 1.0427(6) 0.023(5) Uiso 1 1 d
C21P C 0.9376(10) 0.3859(14) 0.4858(10) 0.080(10) Uiso 1 1 d
C22 C 0.6527(7) 1.0971(10) 1.0459(8) 0.052(7) Uiso 1 1 d
C22P C 0.9551(15) 0.371(2) 0.4580(17) 0.148(19) Uiso 1 1 d
C23 C 0.6686(8) 1.1270(12) 1.0203(9) 0.065(8) Uiso 1 1 d
C23P C 0.9422(19) 0.372(2) 0.414(2) 0.18(2) Uiso 1 1 d
C24 C 0.6453(10) 1.1546(14) 0.9926(10) 0.083(10) Uiso 1 1 d
C24P C 0.9056(16) 0.381(2) 0.4094(16) 0.146(19) Uiso 1 1 d
C25 C 0.6086(8) 1.1544(12) 0.9904(9) 0.068(9) Uiso 1 1 d
C25P C 0.8864(15) 0.408(2) 0.4338(17) 0.151(19) Uiso 1 1 d
C26 C 0.5925(9) 1.1225(13) 1.0156(9) 0.073(9) Uiso 1 1 d
C27P C 0.8997(15) 0.400(2) 0.4803(16) 0.146(18) Uiso 1 1 d
C31 C 0.6652(6) 1.1115(9) 1.5227(7) 0.040(6) Uiso 1 1 d
C31P C 0.9299(11) 0.4146(17) 0.5680(12) 0.102(13) Uiso 1 1 d
C32 C 0.6670(8) 1.1293(11) 1.5608(8) 0.060(8) Uiso 1 1 d
C32P C 0.9140(10) 0.3819(15) 0.5900(11) 0.092(11) Uiso 1 1 d
C33 C 0.6637(8) 1.1812(12) 1.5680(9) 0.063(8) Uiso 1 1 d
C33P C 0.8883(18) 0.411(3) 0.614(2) 0.19(3) Uiso 1 1 d
C34 C 0.6595(7) 1.2142(11) 1.5375(8) 0.051(7) Uiso 1 1 d
C34P C 0.905(2) 0.500(3) 0.585(2) 0.21(3) Uiso 1 1 d
C35 C 0.6572(8) 1.1983(11) 1.4998(8) 0.060(8) Uiso 1 1 d
C35P C 0.8823(16) 0.471(2) 0.6043(17) 0.16(2) Uiso 1 1 d
C36 C 0.6619(7) 1.1447(10) 1.4911(7) 0.048(7) Uiso 1 1 d
C36P C 0.9239(16) 0.468(2) 0.5623(17) 0.16(2) Uiso 1 1 d
C41 C 0.5386(8) 0.9293(11) 1.0969(8) 0.059(8) Uiso 1 1 d
C41P C 0.6230(12) 1.3990(17) 1.2922(12) 0.105(13) Uiso 1 1 d
C42 C 0.5096(9) 0.8999(13) 1.0776(9) 0.076(9) Uiso 1 1 d
C42P C 0.5943(11) 1.3758(17) 1.2675(12) 0.106(13) Uiso 1 1 d
C43 C 0.4741(9) 0.9179(13) 1.0783(9) 0.072(9) Uiso 1 1 d
C43P C 0.5967(14) 1.323(2) 1.2578(14) 0.127(16) Uiso 1 1 d
C44 C 0.4684(10) 0.9631(14) 1.0996(11) 0.087(11) Uiso 1 1 d
C44P C 0.6263(13) 1.2948(18) 1.2715(14) 0.120(15) Uiso 1 1 d
C45 C 0.4995(9) 0.9910(12) 1.1184(9) 0.071(9) Uiso 1 1 d
C45P C 0.6578(19) 1.316(3) 1.293(2) 0.20(3) Uiso 1 1 d
C46 C 0.5342(8) 0.9732(12) 1.1160(9) 0.070(9) Uiso 1 1 d
C46P C 0.6620(19) 1.376(3) 1.301(2) 0.19(3) Uiso 1 1 d
C51 C 0.7941(6) 0.8230(9) 1.4674(6) 0.033(5) Uiso 1 1 d
C51P C 1.0001(10) 0.4223(15) 0.5425(12) 0.090(11) Uiso 1 1 d
C52 C 0.7578(7) 0.8176(10) 1.4574(7) 0.044(6) Uiso 1 1 d
C52P C 1.0255(19) 0.417(2) 0.5184(19) 0.18(2) Uiso 1 1 d
C53 C 0.7366(8) 0.7929(12) 1.4811(9) 0.070(9) Uiso 1 1 d
C53P C 1.064(3) 0.440(5) 0.525(3) 0.31(6) Uiso 1 1 d
C54 C 0.7517(11) 0.7715(15) 1.5186(11) 0.097(12) Uiso 1 1 d
C54P C 1.067(2) 0.468(3) 0.545(3) 0.20(3) Uiso 1 1 d
C55 C 0.7884(14) 0.775(2) 1.5288(15) 0.137(17) Uiso 1 1 d
C55P C 1.0504(18) 0.477(2) 0.5812(19) 0.17(2) Uiso 1 1 d
C56 C 0.8123(8) 0.8031(12) 1.5019(9) 0.071(9) Uiso 1 1 d
C56P C 1.012(2) 0.452(3) 0.570(2) 0.21(3) Uiso 1 1 d
C61 C 0.6182(7) 0.9064(10) 1.4960(8) 0.051(7) Uiso 1 1 d
C61P C 0.6573(9) 1.4981(13) 1.2760(10) 0.075(9) Uiso 1 1 d
C62 C 0.5922(9) 0.8767(13) 1.5150(10) 0.076(10) Uiso 1 1 d
C62P C 0.6681(13) 1.4707(19) 1.2463(15) 0.132(16) Uiso 1 1 d
C63 C 0.6132(10) 0.8455(14) 1.5461(10) 0.086(10) Uiso 1 1 d
C63P C 0.6891(13) 1.4948(19) 1.2181(14) 0.125(15) Uiso 1 1 d
C64 C 0.6498(11) 0.8426(15) 1.5601(11) 0.097(12) Uiso 1 1 d
C64P C 0.701(2) 1.545(4) 1.231(3) 0.26(4) Uiso 1 1 d
C65 C 0.6721(8) 0.8700(12) 1.5342(9) 0.068(9) Uiso 1 1 d
C65P C 0.6979(17) 1.562(2) 1.2725(19) 0.17(2) Uiso 1 1 d
C66 C 0.6525(8) 0.9008(12) 1.5033(8) 0.062(8) Uiso 1 1 d
C66P C 0.673(2) 1.544(3) 1.298(2) 0.20(3) Uiso 1 1 d
C71 C 0.5386(8) 1.0668(12) 1.4138(9) 0.065(8) Uiso 1 1 d
C72 C 0.5081(9) 1.0952(13) 1.4239(9) 0.074(9) Uiso 1 1 d
C72P C 0.6238(18) 1.477(3) 1.346(2) 0.17(2) Uiso 1 1 d
C73 C 0.4714(10) 1.0752(14) 1.4091(10) 0.085(10) Uiso 1 1 d
C73P C 0.6409(16) 1.449(2) 1.378(2) 0.17(2) Uiso 1 1 d
C74 C 0.4682(11) 1.0296(16) 1.3878(12) 0.103(13) Uiso 1 1 d
C74P C 0.644(2) 1.458(3) 1.423(3) 0.21(3) Uiso 1 1 d
C75P C 0.642(3) 1.498(4) 1.431(3) 0.28(5) Uiso 1 1 d
C76 C 0.5336(8) 1.0233(12) 1.3922(9) 0.065(8) Uiso 1 1 d
C76P C 0.615(2) 1.557(3) 1.399(2) 0.26(3) Uiso 1 1 d
C77P C 0.6132(15) 1.533(2) 1.3597(18) 0.17(2) Uiso 1 1 d
C81 C 0.7269(7) 1.2750(10) 1.2064(7) 0.046(6) Uiso 1 1 d
C82 C 0.7444(8) 1.2990(12) 1.1810(9) 0.070(9) Uiso 1 1 d
C83 C 0.7284(9) 1.3460(13) 1.1621(10) 0.079(10) Uiso 1 1 d
C84 C 0.6949(9) 1.3609(13) 1.1672(9) 0.071(9) Uiso 1 1 d
C85 C 0.6763(13) 1.332(2) 1.1918(15) 0.133(16) Uiso 1 1 d
C86 C 0.6922(11) 1.2895(16) 1.2140(12) 0.102(12) Uiso 1 1 d
C91 C 0.7894(6) 1.1790(8) 1.1284(6) 0.028(5) Uiso 1 1 d
C91P C 0.5773(13) 1.4910(18) 1.2788(14) 0.121(15) Uiso 1 1 d
C92 C 0.7531(6) 1.1836(9) 1.1270(6) 0.034(5) Uiso 1 1 d
C92P C 0.5523(15) 1.474(2) 1.2991(15) 0.132(17) Uiso 1 1 d
C93 C 0.7326(7) 1.2085(10) 1.0953(7) 0.047(7) Uiso 1 1 d
C93P C 0.513(3) 1.491(4) 1.287(3) 0.27(4) Uiso 1 1 d
C94 C 0.7466(8) 1.2283(12) 1.0668(9) 0.067(8) Uiso 1 1 d
C94P C 0.512(3) 1.494(4) 1.238(3) 0.31(5) Uiso 1 1 d
C95 C 0.7820(10) 1.2248(14) 1.0682(10) 0.087(11) Uiso 1 1 d
C95P C 0.5492(19) 1.532(3) 1.220(2) 0.18(2) Uiso 1 1 d
C96 C 0.8056(8) 1.2017(12) 1.0996(9) 0.067(8) Uiso 1 1 d
C96P C 0.5802(15) 1.518(2) 1.2377(16) 0.142(18) Uiso 1 1 d
C101 C 0.6308(8) 1.1884(11) 1.1403(8) 0.059(8) Uiso 1 1 d
C102 C 0.6152(7) 1.1990(11) 1.1019(8) 0.054(7) Uiso 1 1 d
C103 C 0.5844(9) 1.2305(13) 1.0936(10) 0.077(9) Uiso 1 1 d
C104 C 0.5706(14) 1.254(2) 1.1274(16) 0.145(18) Uiso 1 1 d
C105 C 0.5870(12) 1.2413(17) 1.1668(13) 0.110(13) Uiso 1 1 d
C106 C 0.6135(13) 1.2048(18) 1.1738(14) 0.124(15) Uiso 1 1 d
C111 C 0.7710(8) 0.8900(11) 1.0821(8) 0.058(8) Uiso 1 1 d
C112 C 0.7905(9) 0.9330(13) 1.0851(9) 0.071(9) Uiso 1 1 d
C113 C 0.8135(12) 0.9332(17) 1.0504(13) 0.111(14) Uiso 1 1 d
C114 C 0.8087(12) 0.8922(18) 1.0180(13) 0.116(14) Uiso 1 1 d
C115 C 0.7800(10) 0.8603(15) 1.0199(11) 0.092(11) Uiso 1 1 d
C116 C 0.7605(9) 0.8596(13) 1.0493(10) 0.074(9) Uiso 1 1 d
C121 C 0.9461(8) 0.7808(11) 1.2850(8) 0.057(7) Uiso 1 1 d
C122 C 0.9773(10) 0.7594(14) 1.2883(10) 0.085(10) Uiso 1 1 d
C123 C 0.9931(11) 0.7471(16) 1.2515(12) 0.103(13) Uiso 1 1 d
C124 C 0.9701(19) 0.752(3) 1.219(2) 0.18(2) Uiso 1 1 d
C125 C 0.9363(15) 0.775(2) 1.2113(15) 0.133(17) Uiso 1 1 d
C126 C 0.9269(12) 0.7854(17) 1.2499(14) 0.115(14) Uiso 1 1 d
C131 C 0.6352(7) 0.8072(11) 1.4021(8) 0.054(7) Uiso 1 1 d
C132 C 0.6176(9) 0.7985(13) 1.4336(10) 0.080(10) Uiso 1 1 d
C133 C 0.5889(10) 0.7647(16) 1.4305(12) 0.096(12) Uiso 1 1 d
C134 C 0.5832(13) 0.7357(19) 1.4007(15) 0.129(16) Uiso 1 1 d
C135 C 0.5919(15) 0.749(2) 1.3625(17) 0.15(2) Uiso 1 1 d
C136 C 0.6225(13) 0.7868(18) 1.3663(14) 0.122(15) Uiso 1 1 d
C141 C 0.8375(6) 1.1999(9) 1.4422(7) 0.040(6) Uiso 1 1 d
C142 C 0.8468(11) 1.1720(16) 1.4762(12) 0.109(13) Uiso 1 1 d
C143 C 0.8539(10) 1.2008(15) 1.5133(11) 0.089(11) Uiso 1 1 d
C144 C 0.8580(11) 1.2486(17) 1.5137(12) 0.103(12) Uiso 1 1 d
C145 C 0.8462(10) 1.2787(15) 1.4792(11) 0.091(11) Uiso 1 1 d
C146 C 0.8363(8) 1.2519(12) 1.4443(9) 0.067(8) Uiso 1 1 d
C151 C 0.7370(7) 1.2697(10) 1.3825(7) 0.047(6) Uiso 1 1 d
C152 C 0.7396(7) 1.2383(11) 1.4143(8) 0.053(7) Uiso 1 1 d
C153 C 0.7416(8) 1.2627(12) 1.4523(9) 0.064(8) Uiso 1 1 d
C154 C 0.7394(10) 1.3140(14) 1.4567(11) 0.088(11) Uiso 1 1 d
C155 C 0.7380(10) 1.3461(14) 1.4215(11) 0.091(11) Uiso 1 1 d
C156 C 0.7372(9) 1.3228(13) 1.3858(10) 0.074(9) Uiso 1 1 d
C161 C 0.7405(6) 0.7304(10) 1.1946(7) 0.043(6) Uiso 1 1 d
C162 C 0.7373(9) 0.6776(13) 1.1931(9) 0.072(9) Uiso 1 1 d
C163 C 0.7417(10) 0.6547(14) 1.1558(11) 0.091(11) Uiso 1 1 d
C164 C 0.7431(9) 0.6866(13) 1.1243(10) 0.075(9) Uiso 1 1 d
C165 C 0.7446(8) 0.7408(12) 1.1282(9) 0.066(8) Uiso 1 1 d
C166 C 0.7439(7) 0.7611(10) 1.1654(7) 0.047(7) Uiso 1 1 d
C171 C 0.7338(8) 0.7244(12) 1.3691(9) 0.064(8) Uiso 1 1 d
C172 C 0.7458(12) 0.7042(18) 1.4025(13) 0.118(14) Uiso 1 1 d
C173 C 0.7345(13) 0.6499(19) 1.4135(14) 0.129(16) Uiso 1 1 d
C174 C 0.6989(12) 0.6487(16) 1.3989(13) 0.104(13) Uiso 1 1 d
C175 C 0.6821(17) 0.665(3) 1.368(2) 0.17(2) Uiso 1 1 d
C176 C 0.6975(16) 0.709(2) 1.3471(18) 0.16(2) Uiso 1 1 d
C181 C 0.6369(8) 0.7788(11) 1.1695(8) 0.055(7) Uiso 1 1 d
C182 C 0.6499(14) 0.737(2) 1.1599(15) 0.139(17) Uiso 1 1 d
C183 C 0.609(2) 0.686(3) 1.185(2) 0.19(3) Uiso 1 1 d
C184 C 0.6269(19) 0.690(3) 1.163(2) 0.17(2) Uiso 1 1 d
C185 C 0.584(2) 0.735(4) 1.198(2) 0.23(3) Uiso 1 1 d
C186 C 0.602(2) 0.783(3) 1.189(2) 0.22(3) Uiso 1 1 d
C191 C 0.5517(13) 0.8785(18) 1.2160(14) 0.122(15) Uiso 1 1 d
C192 C 0.5247(12) 0.8707(17) 1.1834(13) 0.111(13) Uiso 1 1 d
C193 C 0.4924(14) 0.835(2) 1.1972(16) 0.146(18) Uiso 1 1 d
C194 C 0.5051(18) 0.804(3) 1.236(2) 0.17(2) Uiso 1 1 d
C195 C 0.526(4) 0.801(6) 1.284(5) 0.51(8) Uiso 1 1 d
C196 C 0.5581(15) 0.835(2) 1.2527(16) 0.146(19) Uiso 1 1 d
C201 C 0.7617(7) 1.0563(10) 1.0665(7) 0.044(6) Uiso 1 1 d
C202 C 0.7918(7) 1.0809(10) 1.0765(7) 0.045(6) Uiso 1 1 d
C203 C 0.8048(16) 1.089(2) 1.0335(19) 0.16(2) Uiso 1 1 d
C204 C 0.7942(15) 1.064(2) 1.0007(16) 0.140(18) Uiso 1 1 d
C205 C 0.7593(14) 1.0436(19) 0.9946(14) 0.127(16) Uiso 1 1 d
C206 C 0.7454(10) 1.0395(15) 1.0319(12) 0.097(12) Uiso 1 1 d
C211 C 0.8741(8) 1.2710(12) 1.1925(9) 0.063(8) Uiso 1 1 d
C212 C 0.8671(13) 1.2922(18) 1.1576(14) 0.123(15) Uiso 1 1 d
C213 C 0.8942(17) 1.287(2) 1.1281(17) 0.16(2) Uiso 1 1 d
C214 C 0.9170(18) 1.255(3) 1.137(2) 0.17(2) Uiso 1 1 d
C215 C 0.921(2) 1.221(3) 1.168(2) 0.20(3) Uiso 1 1 d
C216 C 0.8960(18) 1.235(3) 1.1965(19) 0.18(2) Uiso 1 1 d
C221 C 0.9245(10) 1.0869(14) 1.2268(10) 0.079(10) Uiso 1 1 d
C222 C 0.9296(14) 1.052(2) 1.2034(16) 0.137(17) Uiso 1 1 d
C223 C 0.961(2) 1.043(3) 1.183(2) 0.23(3) Uiso 1 1 d
C224 C 0.984(3) 1.096(4) 1.197(3) 0.28(4) Uiso 1 1 d
C225 C 0.964(4) 1.141(6) 1.211(5) 0.46(9) Uiso 1 1 d
C226 C 0.9561(18) 1.109(3) 1.2453(19) 0.17(2) Uiso 1 1 d
C231 C 0.8413(8) 0.8075(13) 1.1690(9) 0.070(9) Uiso 1 1 d
C232 C 0.8384(10) 0.7562(14) 1.1646(10) 0.088(10) Uiso 1 1 d
C233 C 0.8515(11) 0.7302(16) 1.1300(12) 0.103(13) Uiso 1 1 d
C234 C 0.8670(13) 0.759(2) 1.1053(15) 0.128(16) Uiso 1 1 d
C235 C 0.8629(17) 0.811(3) 1.1074(19) 0.18(2) Uiso 1 1 d
C236 C 0.8511(13) 0.841(2) 1.1393(15) 0.132(17) Uiso 1 1 d
C241 C 0.8164(9) 0.6547(14) 1.2814(10) 0.081(10) Uiso 1 1 d
C242 C 0.7913(12) 0.6620(17) 1.3063(13) 0.116(14) Uiso 1 1 d
C243 C 0.7659(17) 0.618(3) 1.3202(19) 0.18(2) Uiso 1 1 d
C244 C 0.765(2) 0.573(3) 1.296(3) 0.25(4) Uiso 1 1 d
C245 C 0.7953(14) 0.5651(19) 1.2699(14) 0.128(16) Uiso 1 1 d
C246 C 0.8170(17) 0.607(3) 1.2605(19) 0.18(2) Uiso 1 1 d
C251 C 0.8084(8) 1.3472(12) 1.3230(9) 0.068(9) Uiso 1 1 d
C252 C 0.7839(8) 1.3411(12) 1.2889(9) 0.063(8) Uiso 1 1 d
C253 C 0.7601(10) 1.3821(15) 1.2745(11) 0.095(12) Uiso 1 1 d
C254 C 0.7581(10) 1.4273(14) 1.2993(11) 0.088(11) Uiso 1 1 d
C255 C 0.7852(6) 1.4397(9) 1.3402(7) 0.038(6) Uiso 1 1 d
C256 C 0.8072(10) 1.3896(16) 1.3461(11) 0.098(12) Uiso 1 1 d
C261 C 0.7627(8) 0.9445(12) 1.5190(9) 0.064(8) Uiso 1 1 d
C262 C 0.7455(12) 0.9590(17) 1.5495(14) 0.120(15) Uiso 1 1 d
C263 C 0.7625(16) 0.954(2) 1.5893(17) 0.15(2) Uiso 1 1 d
C264 C 0.7929(17) 0.925(2) 1.5957(18) 0.16(2) Uiso 1 1 d
C265 C 0.8099(17) 0.917(2) 1.563(2) 0.17(2) Uiso 1 1 d
C266 C 0.7963(13) 0.9247(18) 1.5239(14) 0.119(15) Uiso 1 1 d
C271 C 0.7709(7) 1.1083(11) 1.5064(8) 0.056(7) Uiso 1 1 d
C272 C 0.7587(10) 1.1433(15) 1.5337(11) 0.095(11) Uiso 1 1 d
C273 C 0.7778(12) 1.1428(18) 1.5714(13) 0.109(14) Uiso 1 1 d
C274 C 0.7989(11) 1.1175(16) 1.5813(11) 0.095(12) Uiso 1 1 d
C275 C 0.8160(16) 1.073(2) 1.5524(18) 0.17(2) Uiso 1 1 d
C276 C 0.7968(11) 1.0712(15) 1.5155(12) 0.096(12) Uiso 1 1 d
C281 C 0.5547(10) 0.9004(15) 1.3340(11) 0.089(11) Uiso 1 1 d
C282 C 0.5440(10) 0.8696(14) 1.3612(10) 0.085(10) Uiso 1 1 d
C283 C 0.5145(10) 0.8430(14) 1.3596(11) 0.087(11) Uiso 1 1 d
C284 C 0.4859(17) 0.858(2) 1.3291(19) 0.17(2) Uiso 1 1 d
C285 C 0.493(2) 0.908(3) 1.303(2) 0.21(3) Uiso 1 1 d
C286 C 0.532(2) 0.926(3) 1.304(2) 0.20(3) Uiso 1 1 d
C291 C 0.8749(11) 0.7229(16) 1.4306(11) 0.092(11) Uiso 1 1 d
C292 C 0.8547(15) 0.715(2) 1.4630(17) 0.152(19) Uiso 1 1 d
C293 C 0.882(2) 0.711(3) 1.500(2) 0.21(3) Uiso 1 1 d
C294 C 0.9175(14) 0.7132(18) 1.5005(14) 0.116(15) Uiso 1 1 d
C296 C 0.900(2) 0.750(3) 1.434(2) 0.24(3) Uiso 1 1 d
C297 C 0.941(3) 0.739(4) 1.476(3) 0.30(5) Uiso 1 1 d
C301 C 0.9293(12) 0.9240(18) 1.4097(14) 0.114(14) Uiso 1 1 d
C302 C 0.9265(17) 0.955(2) 1.4421(19) 0.16(2) Uiso 1 1 d
C303 C 0.957(2) 0.962(3) 1.471(2) 0.22(3) Uiso 1 1 d
C304 C 0.991(2) 0.931(3) 1.420(3) 0.25(4) Uiso 1 1 d
C305 C 0.990(2) 0.934(3) 1.457(3) 0.22(3) Uiso 1 1 d
C306 C 0.960(3) 0.908(4) 1.390(3) 0.32(5) Uiso 1 1 d
C321 C 0.9429(8) 1.2207(12) 1.3628(9) 0.064(8) Uiso 1 1 d
C322 C 0.9212(9) 1.2221(14) 1.3916(10) 0.084(10) Uiso 1 1 d
C323 C 0.9381(11) 1.2286(15) 1.4301(11) 0.097(12) Uiso 1 1 d
C324 C 0.9802(16) 1.223(2) 1.4351(17) 0.16(2) Uiso 1 1 d
C325 C 0.996(3) 1.261(5) 1.407(4) 0.35(6) Uiso 1 1 d
C326 C 0.9798(19) 1.224(3) 1.370(2) 0.19(3) Uiso 1 1 d
C331 C 0.5550(9) 1.0987(13) 1.1835(10) 0.073(9) Uiso 1 1 d
C332 C 0.5426(8) 1.1239(12) 1.1507(9) 0.067(8) Uiso 1 1 d
C333 C 0.5099(11) 1.1508(15) 1.1431(11) 0.094(11) Uiso 1 1 d
C334 C 0.4847(16) 1.130(2) 1.1650(18) 0.17(2) Uiso 1 1 d
C337 C 0.484(5) 1.082(7) 1.206(5) 0.52(10) Uiso 1 1 d
C338 C 0.529(3) 1.085(4) 1.205(3) 0.31(5) Uiso 1 1 d
C341 C 0.5492(14) 1.119(2) 1.3038(15) 0.134(17) Uiso 1 1 d
C342 C 0.5221(14) 1.126(2) 1.3257(15) 0.130(17) Uiso 1 1 d
C343 C 0.4943(18) 1.162(3) 1.309(2) 0.19(2) Uiso 1 1 d
C344 C 0.498(3) 1.203(4) 1.268(3) 0.28(5) Uiso 1 1 d
C345 C 0.534(3) 1.203(4) 1.262(3) 0.28(4) Uiso 1 1 d
C346 C 0.5573(15) 1.152(2) 1.2630(16) 0.150(19) Uiso 1 1 d
C351 C 0.6335(7) 1.2165(11) 1.3809(8) 0.055(7) Uiso 1 1 d
C352 C 0.6482(12) 1.2615(18) 1.3894(13) 0.116(14) Uiso 1 1 d
C353 C 0.6239(17) 1.305(2) 1.3752(17) 0.16(2) Uiso 1 1 d
C354 C 0.5909(14) 1.3048(19) 1.3767(14) 0.129(16) Uiso 1 1 d
C356 C 0.595(2) 1.220(3) 1.410(2) 0.26(3) Uiso 1 1 d
C361 C 0.9347(17) 0.923(2) 1.2393(19) 0.18(2) Uiso 1 1 d
C362 C 0.9127(15) 0.921(2) 1.1986(17) 0.16(2) Uiso 1 1 d
C363 C 0.953(2) 0.893(4) 1.169(3) 0.29(4) Uiso 1 1 d
C381 C 0.944(3) 1.066(3) 1.376(3) 0.26(4) Uiso 1 1 d
C385 C 0.999(8) 1.091(13) 1.403(9) 0.8(3) Uiso 1 1 d
C386 C 0.974(5) 1.083(6) 1.404(5) 0.32(7) Uiso 1 1 d
P1 P 0.9600(2) 0.3872(4) 0.5360(3) 0.075(2) Uiso 1 1 d
P2 P 0.6225(4) 1.4668(5) 1.2995(4) 0.121(4) Uiso 1 1 d

loop_
_atom_site_aniso_label
_atom_site_aniso_U_11
_atom_site_aniso_U_22
_atom_site_aniso_U_33
_atom_site_aniso_U_23
_atom_site_aniso_U_13
_atom_site_aniso_U_12
S01 0.069(6) 0.146(9) 0.048(5) 0.020(5) -0.027(4) -0.027(6)
S1 0.037(4) 0.038(4) 0.056(4) 0.000(3) -0.001(3) -0.003(3)
S2 0.052(4) 0.045(4) 0.042(4) -0.002(3) 0.027(3) -0.004(3)
S02 0.067(5) 0.125(9) 0.078(6) 0.007(6) 0.051(5) 0.005(5)
S03 0.062(5) 0.043(5) 0.136(8) -0.037(5) 0.051(5) -0.048(4)
S3 0.049(4) 0.041(4) 0.038(4) 0.009(3) -0.012(3) -0.017(3)
S4 0.038(3) 0.045(4) 0.033(3) 0.003(3) -0.013(3) -0.008(3)
S5 0.043(4) 0.031(4) 0.042(3) -0.002(3) 0.020(3) 0.000(3)
S6 0.038(3) 0.039(4) 0.030(3) 0.001(3) 0.007(3) -0.013(3)
S7 0.056(4) 0.034(4) 0.028(3) -0.003(3) 0.018(3) -0.015(3)
S8 0.056(4) 0.039(4) 0.040(4) -0.003(3) 0.006(3) -0.024(3)
S9 0.046(4) 0.032(4) 0.028(3) 0.001(3) -0.002(3) 0.006(3)
S10 0.047(4) 0.037(4) 0.028(3) 0.004(3) -0.001(3) 0.018(3)
S11 0.036(3) 0.037(4) 0.029(3) 0.001(3) -0.003(3) 0.000(3)
S12 0.038(3) 0.022(3) 0.030(3) 0.001(2) 0.002(2) 0.001(3)
S13 0.034(3) 0.030(3) 0.028(3) -0.001(2) 0.006(2) 0.013(3)
S15 0.033(3) 0.027(3) 0.028(3) -0.001(2) 0.002(2) 0.001(3)
S16 0.036(3) 0.030(3) 0.025(3) 0.001(2) -0.007(2) -0.004(3)
S17 0.037(3) 0.029(4) 0.043(3) -0.001(3) 0.023(3) -0.003(3)
S18 0.036(3) 0.025(3) 0.025(3) 0.002(2) 0.000(2) -0.009(3)
S19 0.032(3) 0.038(4) 0.024(3) 0.007(2) 0.005(2) -0.002(3)
S20 0.042(3) 0.022(3) 0.034(3) -0.001(2) 0.020(3) 0.002(3)
S21 0.033(3) 0.026(3) 0.029(3) -0.001(2) -0.011(2) 0.001(3)
S22 0.040(3) 0.025(3) 0.033(3) -0.002(2) 0.004(3) -0.005(3)
S23 0.028(3) 0.026(3) 0.028(3) 0.000(2) 0.005(2) -0.003(2)
S24 0.032(3) 0.033(4) 0.038(3) 0.002(3) 0.010(3) 0.005(3)
S25 0.035(3) 0.032(4) 0.030(3) -0.006(3) 0.003(3) -0.005(3)
S26 0.025(3) 0.023(3) 0.019(3) 0.001(2) 0.002(2) -0.003(2)
S27 0.019(3) 0.026(3) 0.022(3) 0.004(2) 0.003(2) -0.001(2)
S33 0.027(3) 0.018(3) 0.020(3) -0.001(2) 0.003(2) -0.004(2)
S34 0.024(3) 0.020(3) 0.019(3) 0.001(2) 0.003(2) 0.001(2)
S35 0.021(3) 0.018(3) 0.021(3) 0.005(2) 0.003(2) 0.002(2)
S36 0.023(3) 0.015(3) 0.018(3) 0.005(2) 0.000(2) -0.002(2)
S37 0.026(3) 0.025(3) 0.033(3) 0.003(2) -0.002(2) 0.003(2)
S45 0.051(4) 0.045(4) 0.044(4) 0.000(3) -0.007(3) 0.013(3)
S46 0.064(5) 0.045(5) 0.063(5) 0.014(4) 0.013(4) 0.028(4)
S47 0.046(4) 0.064(5) 0.044(4) -0.008(3) -0.013(3) -0.012(4)
S48 0.050(4) 0.063(5) 0.040(4) -0.004(3) 0.010(3) -0.018(4)
S49 0.045(4) 0.052(5) 0.062(5) 0.001(4) 0.001(3) -0.019(3)
S50 0.066(5) 0.043(4) 0.051(4) 0.007(3) 0.008(3) -0.029(4)
S51 0.046(4) 0.045(4) 0.040(4) -0.004(3) -0.016(3) 0.007(3)
S52 0.048(4) 0.046(4) 0.059(4) 0.000(3) 0.009(3) 0.018(3)
S53 0.046(4) 0.035(4) 0.033(3) 0.001(3) 0.011(3) -0.012(3)
S54 0.043(4) 0.074(6) 0.059(4) -0.012(4) 0.024(3) -0.001(4)
S55 0.066(5) 0.063(5) 0.055(4) 0.013(4) 0.043(4) 0.015(4)
S56 0.042(4) 0.038(4) 0.036(3) 0.013(3) -0.005(3) -0.017(3)
S57 0.044(4) 0.033(4) 0.039(3) 0.000(3) 0.003(3) 0.000(3)
S58 0.044(4) 0.052(4) 0.037(3) 0.010(3) 0.016(3) 0.020(3)
S59 0.025(3) 0.056(5) 0.065(4) 0.002(4) 0.007(3) 0.000(3)
S60 0.052(4) 0.059(5) 0.065(5) -0.009(4) 0.033(4) -0.017(4)
S73 0.033(4) 0.149(10) 0.163(10) 0.123(8) 0.039(5) 0.034(5)
S74 0.069(6) 0.199(13) 0.188(12) 0.161(11) -0.083(7) -0.082(8)
S78 0.072(5) 0.057(5) 0.048(4) 0.001(3) 0.000(4) 0.033(4)
Cd1 0.0259(8) 0.0241(9) 0.0219(8) 0.0035(7) 0.0010(6) -0.0043(7)
Cd2 0.0238(8) 0.0232(9) 0.0220(8) 0.0033(6) 0.0028(6) 0.0024(7)
Cd3 0.0233(8) 0.0218(9) 0.0205(8) 0.0050(6) -0.0004(6) -0.0007(7)
Cd4 0.0229(8) 0.0207(9) 0.0253(8) 0.0038(6) 0.0062(6) -0.0009(7)
Cd5 0.0318(9) 0.0257(10) 0.0298(9) 0.0014(7) 0.0020(7) 0.0014(7)
Cd6 0.0353(9) 0.0261(10) 0.0281(9) 0.0048(7) -0.0006(7) -0.0011(8)
Cd7 0.0313(9) 0.0337(10) 0.0249(8) 0.0060(7) 0.0026(7) -0.0065(8)
Cd8 0.0319(9) 0.0242(9) 0.0274(9) 0.0000(7) 0.0055(7) -0.0006(7)
Cd9 0.0326(9) 0.0299(10) 0.0376(10) 0.0026(8) 0.0145(8) -0.0025(8)
Cd10 0.0336(9) 0.0287(10) 0.0253(8) 0.0021(7) 0.0031(7) 0.0040(8)
Cd11 0.0292(9) 0.0302(10) 0.0368(10) 0.0059(8) -0.0028(7) 0.0013(8)
Cd12 0.0384(10) 0.0258(10) 0.0288(9) 0.0023(7) 0.0092(7) -0.0026(8)
Cd13 0.0315(9) 0.0373(11) 0.0238(8) 0.0037(7) 0.0037(7) 0.0012(8)
Cd14 0.0333(9) 0.0375(11) 0.0252(9) 0.0034(7) 0.0026(7) -0.0041(8)
Cd15 0.0480(11) 0.0317(11) 0.0417(11) -0.0001(8) -0.0165(9) 0.0062(9)
Cd16 0.0307(9) 0.0501(12) 0.0306(9) 0.0016(8) 0.0057(7) -0.0059(8)
Cd17 0.0366(10) 0.0422(11) 0.0279(9) 0.0013(8) -0.0045(7) 0.0014(8)
Cd18 0.0339(10) 0.0445(12) 0.0426(11) -0.0058(9) -0.0103(8) -0.0043(9)
Cd19 0.0382(10) 0.0364(11) 0.0302(9) 0.0026(8) -0.0095(8) -0.0036(8)
Cd20 0.0463(11) 0.0356(11) 0.0441(10) -0.0013(8) 0.0248(9) -0.0026(9)
Cd21 0.0402(10) 0.0303(10) 0.0307(9) 0.0020(7) 0.0046(8) -0.0092(8)
Cd22 0.0437(10) 0.0386(11) 0.0263(9) 0.0053(8) 0.0052(8) -0.0165(9)
Cd23 0.0327(10) 0.0538(13) 0.0573(12) -0.0088(10) 0.0206(9) -0.0004(9)
Cd24 0.0455(11) 0.0376(11) 0.0287(9) 0.0032(8) 0.0053(8) 0.0151(9)
Cd25 0.0556(12) 0.0392(12) 0.0572(12) -0.0063(9) 0.0339(10) -0.0127(10)
Cd26 0.0396(10) 0.0326(10) 0.0316(9) -0.0025(8) 0.0022(8) 0.0079(8)
Cd27 0.0517(12) 0.0468(13) 0.0499(12) 0.0036(9) 0.0059(9) 0.0217(10)
Cd28 0.0360(10) 0.0393(11) 0.0484(11) 0.0000(9) 0.0067(8) 0.0119(9)
Cd29 0.0384(10) 0.0480(12) 0.0428(11) 0.0000(9) -0.0024(8) -0.0136(9)
Cd30 0.0527(13) 0.0607(15) 0.0559(13) 0.0028(10) 0.0105(10) -0.0239(11)
Cd31 0.0451(11) 0.0466(13) 0.0455(11) -0.0003(9) -0.0131(9) 0.0035(9)
Cd32 0.0546(13) 0.0611(15) 0.0639(13) -0.0077(11) 0.0320(11) -0.0150(11)

loop_
_atom_type_symbol
_atom_type_description
_atom_type_scat_dispersion_real
_atom_type_scat_dispersion_imag
_atom_type_scat_source
C C 0.0033 0.0016 'International Tables Vol C Tables 4.2.6.8 and 6.1.1.4'
H H 0.0000 0.0000 'International Tables Vol C Tables 4.2.6.8 and 6.1.1.4'
P P 0.1023 0.0942 'International Tables Vol C Tables 4.2.6.8 and 6.1.1.4'
S S 0.1246 0.1234 'International Tables Vol C Tables 4.2.6.8 and 6.1.1.4'
Cd Cd -0.8075 1.2024 'International Tables Vol C Tables 4.2.6.8 and 6.1.1.4'

loop_
_geom_angle_atom_site_label_1
_geom_angle_atom_site_label_2
_geom_angle_atom_site_label_3
_geom_angle
C1' S01 Cd31 104(3)
C191 S1 Cd18 109.5(15)
C191 S1 Cd9 105.8(16)
Cd18 S1 Cd9 103.3(2)
C31 S2 Cd32 97.8(8)
C31 S2 Cd20 107.0(8)
Cd32 S2 Cd20 105.1(2)
C331 S3 Cd15 111.4(13)
C331 S3 Cd11 112.7(12)
Cd15 S3 Cd11 110.3(2)
C11 S4 Cd31 97.2(8)
C11 S4 Cd19 106.6(8)
Cd31 S4 Cd19 105.8(2)
C271 S5 Cd20 100.3(10)
C271 S5 Cd14 108.3(9)
Cd20 S5 Cd14 103.9(2)
C91 S6 Cd22 100.8(7)
C91 S6 Cd7 102.1(7)
Cd22 S6 Cd7 105.4(2)
C131 S7 Cd25 99.6(9)
C131 S7 Cd12 109.4(9)
Cd25 S7 Cd12 104.6(2)
C251 S8 Cd21 105.5(11)
C251 S8 Cd30 106.5(10)
Cd21 S8 Cd30 108.0(2)
C101 S9 Cd15 98.4(10)
C101 S9 Cd6 110.5(10)
Cd15 S9 Cd6 104.9(2)
C51 S10 Cd24 100.1(8)
C51 S10 Cd10 103.4(8)
Cd24 S10 Cd10 104.9(2)
C111 S11 Cd19 101.2(10)
C111 S11 Cd13 109.7(10)
Cd19 S11 Cd13 102.4(2)
C161 S12 Cd26 97.7(8)
C161 S12 Cd8 106.5(8)
Cd26 S12 Cd8 104.7(2)
Cd26 S13 Cd24 108.0(2)
Cd26 S13 Cd2 109.0(2)
Cd24 S13 Cd2 108.5(2)
Cd26 S13 Cd28 110.1(2)
Cd24 S13 Cd28 110.6(2)
Cd2 S13 Cd28 110.6(2)
Cd17 S15 Cd14 105.4(2)
Cd17 S15 Cd10 103.5(2)
Cd14 S15 Cd10 106.9(2)
C201 S16 Cd7 109.7(8)
C201 S16 Cd19 110.0(9)
Cd7 S16 Cd19 109.0(2)
Cd20 S17 Cd4 107.9(2)
Cd20 S17 Cd25 110.7(2)
Cd4 S17 Cd25 109.2(2)
Cd20 S17 Cd23 112.1(2)
Cd4 S17 Cd23 108.0(2)
Cd25 S17 Cd23 108.9(2)
Cd21 S18 Cd29 111.2(2)
Cd21 S18 Cd22 107.4(2)
Cd29 S18 Cd22 109.3(2)
Cd21 S18 Cd1 109.3(2)
Cd29 S18 Cd1 110.9(2)
Cd22 S18 Cd1 108.61(19)
Cd16 S19 Cd7 102.6(2)
Cd16 S19 Cd13 104.5(2)
Cd7 S19 Cd13 107.3(2)
C261 S20 Cd20 111.5(11)
C261 S20 Cd10 110.3(11)
Cd20 S20 Cd10 110.1(2)
Cd3 S21 Cd15 108.2(2)
Cd3 S21 Cd19 108.4(2)
Cd15 S21 Cd19 110.4(2)
Cd3 S21 Cd18 107.8(2)
Cd15 S21 Cd18 108.2(2)
Cd19 S21 Cd18 113.7(2)
C151 S22 Cd21 99.3(8)
C151 S22 Cd5 107.1(9)
Cd21 S22 Cd5 105.6(2)
Cd12 S23 Cd8 104.5(2)
Cd12 S23 Cd9 102.1(2)
Cd8 S23 Cd9 108.0(2)
C351 S24 Cd5 107.6(9)
C351 S24 Cd23 108.0(10)
Cd5 S24 Cd23 107.4(2)
C181 S25 Cd8 102.5(9)
C181 S25 Cd18 109.6(10)
Cd8 S25 Cd18 107.0(2)
Cd17 S26 Cd2 106.07(19)
Cd17 S26 Cd16 112.6(2)
Cd2 S26 Cd16 112.4(2)
Cd17 S26 Cd1 111.7(2)
Cd2 S26 Cd1 108.22(19)
Cd16 S26 Cd1 105.90(19)
Cd4 S27 Cd3 108.08(19)
Cd4 S27 Cd9 107.63(19)
Cd3 S27 Cd9 110.5(2)
Cd4 S27 Cd11 110.6(2)
Cd3 S27 Cd11 108.11(19)
Cd9 S27 Cd11 111.79(19)
Cd1 S33 Cd3 105.56(18)
Cd1 S33 Cd7 110.47(19)
Cd3 S33 Cd7 108.55(19)
Cd1 S33 Cd6 105.23(18)
Cd3 S33 Cd6 108.71(19)
Cd7 S33 Cd6 117.6(2)
Cd2 S34 Cd4 105.39(18)
Cd2 S34 Cd10 109.61(19)
Cd4 S34 Cd10 107.93(19)
Cd2 S34 Cd12 106.19(18)
Cd4 S34 Cd12 109.44(19)
Cd10 S34 Cd12 117.6(2)
Cd1 S35 Cd4 104.67(19)
Cd1 S35 Cd14 107.13(18)
Cd4 S35 Cd14 110.19(18)
Cd1 S35 Cd5 109.63(18)
Cd4 S35 Cd5 108.41(18)
Cd14 S35 Cd5 116.2(2)
Cd2 S36 Cd3 105.11(18)
Cd2 S36 Cd8 109.86(18)
Cd3 S36 Cd8 108.48(18)
Cd2 S36 Cd13 106.82(18)
Cd3 S36 Cd13 109.05(18)
Cd8 S36 Cd13 116.9(2)
Cd5 S37 Cd6 104.5(2)
Cd5 S37 Cd11 108.7(2)
Cd6 S37 Cd11 101.5(2)
C301 S45 Cd28 113.0(16)
C301 S45 Cd17 104.6(15)
Cd28 S45 Cd17 108.0(2)
C291 S46 Cd27 111.0(15)
C291 S46 Cd24 111.7(14)
Cd27 S46 Cd24 108.9(3)
C41 S47 Cd31 96.8(10)
C41 S47 Cd18 109.2(9)
Cd31 S47 Cd18 108.5(3)
C221 S48 Cd29 115.1(13)
C221 S48 Cd16 108.3(13)
Cd29 S48 Cd16 107.5(2)
C321 S49 Cd29 106.2(11)
C321 S49 Cd30 102.5(10)
Cd29 S49 Cd30 109.9(3)
C211 S50 Cd30 107.7(10)
C211 S50 Cd22 104.5(11)
Cd30 S50 Cd22 109.9(3)
C21 S51 Cd31 100.0(7)
C21 S51 Cd15 104.2(7)
Cd31 S51 Cd15 106.1(2)
C121 S52 Cd28 109.5(10)
C121 S52 Cd27 101.2(10)
Cd28 S52 Cd27 109.1(3)
C81 S53 Cd22 116.3(9)
C81 S53 Cd6 107.7(9)
Cd22 S53 Cd6 114.3(2)
C71 S54 Cd32 98.4(11)
C71 S54 Cd23 108.8(10)
Cd32 S54 Cd23 107.0(3)
C281 S55 Cd25 111.8(14)
C281 S55 Cd9 114.6(13)
Cd25 S55 Cd9 109.7(3)
C141 S56 Cd21 113.3(9)
C141 S56 Cd14 109.2(9)
Cd21 S56 Cd14 110.2(2)
C171 S57 Cd24 115.2(10)
C171 S57 Cd12 109.2(10)
Cd24 S57 Cd12 113.3(2)
C231 S58 Cd26 116.0(12)
C231 S58 Cd13 108.4(11)
Cd26 S58 Cd13 111.3(2)
C341 S59 Cd23 106.2(17)
C341 S59 Cd11 110.3(18)
Cd23 S59 Cd11 102.6(2)
C61 S60 Cd32 98.9(9)
C61 S60 Cd25 105.8(9)
Cd32 S60 Cd25 105.6(3)
C361 S73 Cd28 120(2)
C361 S73 Cd16 118(2)
Cd28 S73 Cd16 111.7(3)
C381 S74 Cd29 118(4)
C381 S74 Cd17 126(4)
Cd29 S74 Cd17 112.3(3)
C241 S78 Cd27 101.0(11)
C241 S78 Cd26 106.5(12)
Cd27 S78 Cd26 107.3(3)
S33 Cd1 S35 113.87(17)
S33 Cd1 S18 108.69(17)
S35 Cd1 S18 107.14(18)
S33 Cd1 S26 109.12(17)
S35 Cd1 S26 110.41(16)
S18 Cd1 S26 107.38(18)
S36 Cd2 S26 110.09(17)
S36 Cd2 S13 107.31(18)
S26 Cd2 S13 107.89(19)
S36 Cd2 S34 112.84(17)
S26 Cd2 S34 110.16(17)
S13 Cd2 S34 108.39(18)
S21 Cd3 S27 109.56(19)
S21 Cd3 S36 106.25(18)
S27 Cd3 S36 110.45(17)
S21 Cd3 S33 107.99(18)
S27 Cd3 S33 109.58(17)
S36 Cd3 S33 112.90(17)
S27 Cd4 S35 110.74(17)
S27 Cd4 S34 109.59(17)
S35 Cd4 S34 113.19(17)
S27 Cd4 S17 108.68(19)
S35 Cd4 S17 106.75(18)
S34 Cd4 S17 107.71(18)
S37 Cd5 S24 108.75(19)
S37 Cd5 S35 115.48(18)
S24 Cd5 S35 105.04(18)
S37 Cd5 S22 108.89(19)
S24 Cd5 S22 109.1(2)
S35 Cd5 S22 109.42(18)
S37 Cd6 S9 114.45(19)
S37 Cd6 S53 104.11(19)
S9 Cd6 S53 114.6(2)
S37 Cd6 S33 119.46(18)
S9 Cd6 S33 103.57(18)
S53 Cd6 S33 100.23(19)
S19 Cd7 S16 109.51(19)
S19 Cd7 S33 115.19(18)
S16 Cd7 S33 103.70(18)
S19 Cd7 S6 110.9(2)
S16 Cd7 S6 107.79(19)
S33 Cd7 S6 109.32(18)
S23 Cd8 S25 108.89(19)
S23 Cd8 S36 115.53(18)
S25 Cd8 S36 105.68(18)
S23 Cd8 S12 108.37(19)
S25 Cd8 S12 108.21(19)
S36 Cd8 S12 109.93(18)
S23 Cd9 S27 115.96(18)
S23 Cd9 S1 114.3(2)
S27 Cd9 S1 101.49(19)
S23 Cd9 S55 113.8(2)
S27 Cd9 S55 103.8(2)
S1 Cd9 S55 106.1(2)
S15 Cd10 S34 115.44(18)
S15 Cd10 S20 109.95(19)
S34 Cd10 S20 103.09(18)
S15 Cd10 S10 110.2(2)
S34 Cd10 S10 109.65(18)
S20 Cd10 S10 108.08(19)
S37 Cd11 S59 113.8(2)
S37 Cd11 S27 115.47(18)
S59 Cd11 S27 102.8(2)
S37 Cd11 S3 113.63(19)
S59 Cd11 S3 106.1(2)
S27 Cd11 S3 104.0(2)
S23 Cd12 S34 118.67(18)
S23 Cd12 S7 113.6(2)
S34 Cd12 S7 104.77(18)
S23 Cd12 S57 104.04(19)
S34 Cd12 S57 100.40(19)
S7 Cd12 S57 115.1(2)
S19 Cd13 S11 114.06(19)
S19 Cd13 S36 117.90(18)
S11 Cd13 S36 102.76(18)
S19 Cd13 S58 107.8(2)
S11 Cd13 S58 111.1(2)
S36 Cd13 S58 102.71(18)
S15 Cd14 S35 116.49(18)
S15 Cd14 S5 114.8(2)
S35 Cd14 S5 102.11(19)
S15 Cd14 S56 107.2(2)
S35 Cd14 S56 104.05(18)
S5 Cd14 S56 111.8(2)
S9 Cd15 S3 111.7(2)
S9 Cd15 S21 117.0(2)
S3 Cd15 S21 99.8(2)
S9 Cd15 S51 110.5(2)
S3 Cd15 S51 108.9(2)
S21 Cd15 S51 108.4(2)
S19 Cd16 S73 115.9(4)
S19 Cd16 S26 116.55(18)
S73 Cd16 S26 103.4(2)
S19 Cd16 S48 102.7(2)
S73 Cd16 S48 111.5(3)
S26 Cd16 S48 106.7(2)
S15 Cd17 S26 116.04(18)
S15 Cd17 S74 114.6(5)
S26 Cd17 S74 104.2(3)
S15 Cd17 S45 102.2(2)
S26 Cd17 S45 106.0(2)
S74 Cd17 S45 113.7(4)
S1 Cd18 S47 112.1(2)
S1 Cd18 S21 112.8(2)
S47 Cd18 S21 107.0(2)
S1 Cd18 S25 120.6(2)
S47 Cd18 S25 102.7(2)
S21 Cd18 S25 100.17(19)
S11 Cd19 S4 107.6(2)
S11 Cd19 S21 113.80(19)
S4 Cd19 S21 109.4(2)
S11 Cd19 S16 118.4(2)
S4 Cd19 S16 107.05(19)
S21 Cd19 S16 100.14(19)
S5 Cd20 S17 115.4(2)
S5 Cd20 S2 107.9(2)
S17 Cd20 S2 109.9(2)
S5 Cd20 S20 116.4(2)
S17 Cd20 S20 99.6(2)
S2 Cd20 S20 107.2(2)
S22 Cd21 S18 120.22(19)
S22 Cd21 S8 107.4(2)
S18 Cd21 S8 111.5(2)
S22 Cd21 S56 118.5(2)
S18 Cd21 S56 92.2(2)
S8 Cd21 S56 105.8(2)
S6 Cd22 S18 120.0(2)
S6 Cd22 S53 117.9(2)
S18 Cd22 S53 90.80(19)
S6 Cd22 S50 110.7(2)
S18 Cd22 S50 109.4(2)
S53 Cd22 S50 105.9(2)
S59 Cd23 S17 113.5(2)
S59 Cd23 S54 111.0(2)
S17 Cd23 S54 107.9(2)
S59 Cd23 S24 120.6(2)
S17 Cd23 S24 99.8(2)
S54 Cd23 S24 102.7(2)
S10 Cd24 S13 120.6(2)
S10 Cd24 S46 111.3(2)
S13 Cd24 S46 109.2(2)
S10 Cd24 S57 118.3(2)
S13 Cd24 S57 90.5(2)
S46 Cd24 S57 104.4(2)
S7 Cd25 S55 113.0(2)
S7 Cd25 S17 117.2(2)
S55 Cd25 S17 97.9(2)
S7 Cd25 S60 110.7(2)
S55 Cd25 S60 108.6(2)
S17 Cd25 S60 108.5(2)
S12 Cd26 S13 120.16(19)
S12 Cd26 S78 108.4(2)
S13 Cd26 S78 111.0(2)
S12 Cd26 S58 119.7(2)
S13 Cd26 S58 91.2(2)
S78 Cd26 S58 104.8(2)
S78 Cd27 S46 107.1(3)
S78 Cd27 S04 109.0(2)
S46 Cd27 S04 110.72(19)
S78 Cd27 S52 110.0(3)
S46 Cd27 S52 112.7(3)
S04 Cd27 S52 107.31(19)
S73 Cd28 S13 123.8(2)
S73 Cd28 S52 116.2(3)
S13 Cd28 S52 109.0(2)
S73 Cd28 S45 108.7(4)
S13 Cd28 S45 87.5(2)
S52 Cd28 S45 106.5(2)
S74 Cd29 S18 121.9(3)
S74 Cd29 S49 114.6(3)
S18 Cd29 S49 109.6(2)
S74 Cd29 S48 111.0(5)
S18 Cd29 S48 89.3(2)
S49 Cd29 S48 106.7(2)
S03 Cd30 S50 117.7(3)
S03 Cd30 S49 100.8(3)
S50 Cd30 S49 111.5(2)
S03 Cd30 S8 111.7(2)
S50 Cd30 S8 104.2(2)
S49 Cd30 S8 111.1(2)
S01 Cd31 S47 107.2(3)
S01 Cd31 S4 105.7(3)
S47 Cd31 S4 113.7(2)
S01 Cd31 S51 108.2(3)
S47 Cd31 S51 110.0(2)
S4 Cd31 S51 111.7(2)
S02 Cd32 S54 106.9(3)
S02 Cd32 S2 105.3(3)
S54 Cd32 S2 113.8(2)
S02 Cd32 S60 106.8(3)
S54 Cd32 S60 111.3(3)
S2 Cd32 S60 112.2(2)
S01 C1' C7' 101(6)
C74 C5 C76 122(3)
C12 C11 C16 122(2)
C12 C11 S4 119(2)
C16 C11 S4 119.2(18)
C12P C11P C16P 124(3)
C12P C11P P1 117(3)
C16P C11P P1 120(3)
C13 C12 C11 118(3)
C13P C12P C11P 117(4)
C12 C13 C14 125(3)
C12P C13P C14P 120(4)
C13 C14 C15 115(3)
C15P C14P C13P 119(5)
C16 C15 C14 122(2)
C16P C15P C14P 122(4)
C15 C16 C11 117(2)
C15P C16P C11P 118(3)
C22 C21 C26 123(2)
C22 C21 S51 126.4(18)
C26 C21 S51 110.4(18)
C22P C21P C27P 125(4)
C22P C21P P1 120(4)
C27P C21P P1 115(3)
C21 C22 C23 122(3)
C21P C22P C23P 128(5)
C22 C23 C24 117(3)
C24P C23P C22P 105(5)
C25 C24 C23 123(3)
C23P C24P C25P 129(6)
C24 C25 C26 120(3)
C24P C25P C27P 115(5)
C25 C26 C21 115(3)
C21P C27P C25P 108(4)
C32 C31 C36 121(2)
C32 C31 S2 120(2)
C36 C31 S2 119.2(19)
C32P C31P C36P 129(5)
C32P C31P P1 117(3)
C36P C31P P1 114(4)
C31 C32 C33 121(3)
C31P C32P C33P 110(4)
C34 C33 C32 120(3)
C32P C33P C35P 117(5)
C33 C34 C35 122(3)
C35P C34P C36P 110(7)
C34 C35 C36 120(3)
C34P C35P C33P 124(6)
C31 C36 C35 117(2)
C31P C36P C34P 125(6)
C46 C41 C42 124(3)
C46 C41 S47 122(2)
C42 C41 S47 115(2)
C42P C41P C46P 123(5)
C42P C41P P2 120(3)
C46P C41P P2 113(4)
C43 C42 C41 117(3)
C41P C42P C43P 120(4)
C42 C43 C44 120(3)
C44P C43P C42P 122(5)
C45 C44 C43 119(3)
C43P C44P C45P 122(5)
C46 C45 C44 120(3)
C44P C45P C46P 123(6)
C41 C46 C45 120(3)
C41P C46P C45P 107(6)
C52 C51 C56 121(2)
C52 C51 S10 123.8(18)
C56 C51 S10 114.9(19)
C56P C51P C52P 109(5)
C56P C51P P1 129(5)
C52P C51P P1 122(4)
C51 C52 C53 123(2)
C51P C52P C53P 127(7)
C52 C53 C54 122(3)
C54P C53P C52P 112(10)
C55 C54 C53 116(4)
C53P C54P C55P 133(10)
C54 C55 C56 121(4)
C54P C55P C56P 102(6)
C51 C56 C55 116(3)
C51P C56P C55P 130(7)
C66 C61 C62 124(3)
C66 C61 S60 125(2)
C62 C61 S60 109(2)
C62P C61P C66P 132(5)
C62P C61P P2 114(3)
C66P C61P P2 113(4)
C61 C62 C63 108(3)
C61P C62P C63P 121(5)
C64 C63 C62 132(4)
C64P C63P C62P 111(6)
C63 C64 C65 112(3)
C63P C64P C65P 119(7)
C66 C65 C64 116(3)
C66P C65P C64P 129(7)
C61 C66 C65 126(3)
C61P C66P C65P 101(5)
C76 C71 C72 121(3)
C76 C71 S54 123(2)
C72 C71 S54 116(2)
C71 C72 C73 117(3)
C73P C72P C77P 111(6)
C73P C72P P2 129(6)
C77P C72P P2 118(5)
C74 C73 C72 119(3)
C72P C73P C74P 131(7)
C5 C74 C73 121(4)
C75P C74P C73P 114(10)
C74P C75P C76P 129(10)
C71 C76 C5 120(3)
C77P C76P C75P 97(6)
C76P C77P C72P 133(6)
C82 C81 C86 124(3)
C82 C81 S53 122(2)
C86 C81 S53 114(2)
C81 C82 C83 119(3)
C84 C83 C82 120(3)
C83 C84 C85 119(4)
C84 C85 C86 123(4)
C81 C86 C85 115(4)
C92 C91 C96 119(2)
C92 C91 S6 123.7(17)
C96 C91 S6 117.0(19)
C92P C91P C96P 140(5)
C92P C91P P2 111(4)
C96P C91P P2 108(4)
C91 C92 C93 120(2)
C91P C92P C93P 118(6)
C94 C93 C92 123(3)
C92P C93P C94P 99(8)
C93 C94 C95 118(3)
C93P C94P C95P 117(8)
C94 C95 C96 124(3)
C96P C95P C94P 111(6)
C91 C96 C95 116(3)
C95P C96P C91P 111(5)
C102 C101 C106 121(3)
C102 C101 S9 118(2)
C106 C101 S9 120(3)
C101 C102 C103 121(3)
C104 C103 C102 118(3)
C103 C104 C105 119(4)
C106 C105 C104 121(4)
C105 C106 C101 117(4)
C112 C111 C116 129(3)
C112 C111 S11 108(2)
C116 C111 S11 120(2)
C111 C112 C113 107(3)
C114 C113 C112 122(4)
C115 C114 C113 114(4)
C116 C115 C114 125(4)
C115 C116 C111 119(3)
C122 C121 C126 119(3)
C122 C121 S52 120(3)
C126 C121 S52 121(3)
C121 C122 C123 119(3)
C124 C123 C122 114(4)
C123 C124 C125 131(6)
C124 C125 C126 105(5)
C121 C126 C125 131(4)
C136 C131 C132 120(3)
C136 C131 S7 121(3)
C132 C131 S7 117(2)
C131 C132 C133 121(3)
C134 C133 C132 119(4)
C133 C134 C135 123(5)
C134 C135 C136 111(5)
C131 C136 C135 120(4)
C146 C141 C142 120(3)
C146 C141 S56 124(2)
C142 C141 S56 116(2)
C141 C142 C143 116(4)
C144 C143 C142 122(4)
C143 C144 C145 121(4)
C146 C145 C144 116(4)
C141 C146 C145 123(3)
C152 C151 C156 123(3)
C152 C151 S22 121(2)
C156 C151 S22 116(2)
C151 C152 C153 116(3)
C154 C153 C152 123(3)
C153 C154 C155 118(3)
C156 C155 C154 118(3)
C155 C156 C151 121(3)
C166 C161 C162 127(3)
C166 C161 S12 121(2)
C162 C161 S12 112(2)
C161 C162 C163 115(3)
C164 C163 C162 118(3)
C163 C164 C165 123(3)
C166 C165 C164 118(3)
C161 C166 C165 119(3)
C172 C171 C176 120(4)
C172 C171 S57 128(3)
C176 C171 S57 111(3)
C171 C172 C173 122(4)
C174 C173 C172 103(4)
C175 C174 C173 131(5)
C174 C175 C176 120(6)
C171 C176 C175 111(5)
C182 C181 C186 124(5)
C182 C181 S25 119(3)
C186 C181 S25 117(4)
C181 C182 C184 117(5)
C184 C183 C185 123(8)
C183 C184 C182 122(8)
C186 C185 C183 108(7)
C185 C186 C181 117(7)
C192 C191 C196 120(4)
C192 C191 S1 120(4)
C196 C191 S1 120(3)
C191 C192 C193 109(4)
C194 C193 C192 114(4)
C193 C194 C195 150(8)
C194 C195 C196 71(6)
C191 C196 C195 134(6)
C202 C201 C206 132(3)
C202 C201 S16 109.6(19)
C206 C201 S16 118(2)
C201 C202 C203 101(3)
C204 C203 C202 128(5)
C203 C204 C205 118(6)
C204 C205 C206 110(4)
C201 C206 C205 126(4)
C216 C211 C212 117(5)
C216 C211 S50 118(4)
C212 C211 S50 122(3)
C211 C212 C213 120(4)
C214 C213 C212 114(6)
C213 C214 C215 130(8)
C214 C215 C216 110(7)
C211 C216 C215 126(6)
C222 C221 C226 113(5)
C222 C221 S48 119(4)
C226 C221 S48 125(4)
C221 C222 C223 129(6)
C222 C223 C224 99(7)
C225 C224 C223 120(10)
C224 C225 C226 88(10)
C221 C226 C225 98(8)
C232 C231 C236 124(4)
C232 C231 S58 122(3)
C236 C231 S58 114(3)
C231 C232 C233 120(3)
C234 C233 C232 118(4)
C235 C234 C233 118(5)
C234 C235 C236 128(6)
C231 C236 C235 110(5)
C242 C241 C246 120(4)
C242 C241 S78 121(3)
C246 C241 S78 119(4)
C241 C242 C243 125(4)
C244 C243 C242 113(6)
C243 C244 C245 119(7)
C246 C245 C244 121(6)
C245 C246 C241 120(5)
C256 C251 C252 120(3)
C256 C251 S8 117(3)
C252 C251 S8 122(3)
C251 C252 C253 120(3)
C252 C253 C254 120(3)
C253 C254 C255 125(3)
C256 C255 C254 101(2)
C251 C256 C255 133(3)
C266 C261 C262 124(4)
C266 C261 S20 117(3)
C262 C261 S20 119(3)
C261 C262 C263 122(4)
C264 C263 C262 116(6)
C265 C264 C263 116(6)
C264 C265 C266 128(6)
C261 C266 C265 112(5)
C276 C271 C272 126(3)
C276 C271 S5 121(3)
C272 C271 S5 113(2)
C273 C272 C271 116(4)
C274 C273 C272 124(5)
C273 C274 C275 125(5)
C276 C275 C274 112(5)
C275 C276 C271 116(4)
C282 C281 C286 126(5)
C282 C281 S55 132(3)
C286 C281 S55 98(4)
C283 C282 C281 130(4)
C282 C283 C284 114(4)
C283 C284 C285 118(5)
C286 C285 C284 117(6)
C281 C286 C285 110(6)
C296 C291 C292 120(6)
C296 C291 S46 114(6)
C292 C291 S46 114(4)
C291 C292 C293 107(5)
C294 C293 C292 124(7)
C293 C294 C297 133(7)
C291 C296 C297 121(7)
C294 C297 C296 91(6)
C302 C301 C306 134(7)
C302 C301 S45 110(4)
C306 C301 S45 115(6)
C301 C302 C303 120(6)
C302 C303 C305 107(7)
C305 C304 C306 123(10)
C304 C305 C303 119(8)
C301 C306 C304 98(8)
C326 C321 C322 124(4)
C326 C321 S49 114(4)
C322 C321 S49 121(3)
C323 C322 C321 117(3)
C322 C323 C324 113(4)
C323 C324 C325 109(6)
C326 C325 C324 89(7)
C321 C326 C325 114(7)
C332 C331 C338 114(5)
C332 C331 S3 131(3)
C338 C331 S3 109(5)
C331 C332 C333 126(3)
C334 C333 C332 110(4)
C333 C334 C337 139(7)
C338 C337 C334 80(9)
C331 C338 C337 145(10)
C342 C341 C346 129(5)
C342 C341 S59 124(4)
C346 C341 S59 107(4)
C341 C342 C343 114(5)
C342 C343 C344 125(6)
C345 C344 C343 107(8)
C346 C345 C344 123(9)
C345 C346 C341 106(5)
C352 C351 S24 120(3)
C352 C351 C356 99(4)
S24 C351 C356 118(3)
C351 C352 C353 114(4)
C354 C353 C352 122(6)
C362 C361 S73 107(4)
C361 C362 C363 98(5)
C386 C381 S74 145(10)
C385 C386 C381 135(10)
C51P P1 C11P 108.5(18)
C51P P1 C21P 113.2(18)
C11P P1 C21P 106.5(17)
C51P P1 C31P 108(2)
C11P P1 C31P 110.6(19)
C21P P1 C31P 110.3(18)
C72P P2 C41P 108(3)
C72P P2 C61P 117(3)
C41P P2 C61P 111.3(19)
C72P P2 C91P 102(3)
C41P P2 C91P 109(2)
C61P P2 C91P 110(2)

loop_
_geom_bond_atom_site_label_1
_geom_bond_atom_site_label_2
_geom_bond_distance
S01 C1' 1.69(9)
S01 Cd31 2.490(8)
S1 C191 1.75(5)
S1 Cd18 2.502(7)
S1 Cd9 2.548(6)
S2 C31 1.81(3)
S2 Cd32 2.530(7)
S2 Cd20 2.544(6)
S02 Cd32 2.501(7)
S03 Cd30 2.485(6)
S3 C331 1.64(3)
S3 Cd15 2.537(7)
S3 Cd11 2.556(6)
S4 C11 1.84(3)
S4 Cd31 2.531(7)
S4 Cd19 2.541(6)
S04 Cd27 2.545(5)
S5 C271 1.78(3)
S5 Cd20 2.519(6)
S5 Cd14 2.549(6)
S6 C91 1.80(2)
S6 Cd22 2.499(6)
S6 Cd7 2.597(6)
S7 C131 1.76(3)
S7 Cd25 2.521(7)
S7 Cd12 2.557(6)
S8 C251 1.79(3)
S8 Cd21 2.550(6)
S8 Cd30 2.570(7)
S9 C101 1.77(3)
S9 Cd15 2.519(6)
S9 Cd6 2.547(6)
S10 C51 1.80(2)
S10 Cd24 2.495(6)
S10 Cd10 2.592(6)
S11 C111 1.78(3)
S11 Cd19 2.528(6)
S11 Cd13 2.540(6)
S12 C161 1.84(2)
S12 Cd26 2.503(6)
S12 Cd8 2.588(6)
S13 Cd26 2.520(6)
S13 Cd24 2.527(6)
S13 Cd2 2.528(6)
S13 Cd28 2.533(6)
S15 Cd17 2.486(6)
S15 Cd14 2.497(6)
S15 Cd10 2.502(6)
S16 C201 1.79(3)
S16 Cd7 2.554(5)
S16 Cd19 2.558(6)
S17 Cd20 2.521(6)
S17 Cd4 2.535(6)
S17 Cd25 2.538(6)
S17 Cd23 2.542(6)
S18 Cd21 2.516(6)
S18 Cd29 2.522(6)
S18 Cd22 2.525(5)
S18 Cd1 2.532(6)
S19 Cd16 2.466(6)
S19 Cd7 2.487(6)
S19 Cd13 2.486(6)
S20 C261 1.77(3)
S20 Cd20 2.558(6)
S20 Cd10 2.573(5)
S21 Cd3 2.520(5)
S21 Cd15 2.541(6)
S21 Cd19 2.541(6)
S21 Cd18 2.547(6)
S22 C151 1.77(3)
S22 Cd21 2.508(6)
S22 Cd5 2.579(6)
S23 Cd12 2.455(5)
S23 Cd8 2.476(6)
S23 Cd9 2.486(6)
S24 C351 1.78(3)
S24 Cd5 2.556(6)
S24 Cd23 2.555(6)
S25 C181 1.79(3)
S25 Cd8 2.543(6)
S25 Cd18 2.563(6)
S26 Cd17 2.522(5)
S26 Cd2 2.525(5)
S26 Cd16 2.537(5)
S26 Cd1 2.536(5)
S27 Cd4 2.510(5)
S27 Cd3 2.525(5)
S27 Cd9 2.542(5)
S27 Cd11 2.548(5)
S33 Cd1 2.503(5)
S33 Cd3 2.531(5)
S33 Cd7 2.558(5)
S33 Cd6 2.567(5)
S34 Cd2 2.527(5)
S34 Cd4 2.534(5)
S34 Cd10 2.549(5)
S34 Cd12 2.551(5)
S35 Cd1 2.519(5)
S35 Cd4 2.525(5)
S35 Cd14 2.539(5)
S35 Cd5 2.558(5)
S36 Cd2 2.503(5)
S36 Cd3 2.530(5)
S36 Cd8 2.552(5)
S36 Cd13 2.552(5)
S37 Cd5 2.456(5)
S37 Cd6 2.474(6)
S37 Cd11 2.485(6)
S45 C301 1.82(5)
S45 Cd28 2.563(7)
S45 Cd17 2.572(7)
S46 C291 1.67(4)
S46 Cd27 2.541(8)
S46 Cd24 2.543(7)
S47 C41 1.82(3)
S47 Cd31 2.517(8)
S47 Cd18 2.529(6)
S48 C221 1.75(4)
S48 Cd29 2.547(7)
S48 Cd16 2.573(7)
S49 C321 1.81(3)
S49 Cd29 2.546(7)
S49 Cd30 2.562(8)
S50 C211 1.78(3)
S50 Cd30 2.531(7)
S50 Cd22 2.556(7)
S51 C21 1.83(2)
S51 Cd31 2.561(7)
S51 Cd15 2.561(6)
S52 C121 1.77(3)
S52 Cd28 2.546(7)
S52 Cd27 2.551(8)
S53 C81 1.81(3)
S53 Cd22 2.542(7)
S53 Cd6 2.564(6)
S54 C71 1.76(3)
S54 Cd32 2.503(8)
S54 Cd23 2.548(7)
S55 C281 1.67(4)
S55 Cd25 2.530(8)
S55 Cd9 2.561(6)
S56 C141 1.73(2)
S56 Cd21 2.552(6)
S56 Cd14 2.580(6)
S57 C171 1.79(3)
S57 Cd24 2.552(6)
S57 Cd12 2.579(6)
S58 C231 1.75(3)
S58 Cd26 2.557(6)
S58 Cd13 2.569(6)
S59 C341 1.77(5)
S59 Cd23 2.508(7)
S59 Cd11 2.547(7)
S60 C61 1.78(3)
S60 Cd32 2.551(8)
S60 Cd25 2.571(7)
S73 C361 1.64(6)
S73 Cd28 2.491(8)
S73 Cd16 2.533(8)
S74 C381 1.45(10)
S74 Cd29 2.451(9)
S74 Cd17 2.524(9)
S78 C241 1.82(4)
S78 Cd27 2.532(7)
S78 Cd26 2.548(7)
C1' C7' 1.68(9)
C5 C74 1.37(5)
C5 C76 1.42(4)
C11 C12 1.37(3)
C11 C16 1.44(3)
C11P C12P 1.44(5)
C11P C16P 1.49(5)
C11P P1 1.77(4)
C12 C13 1.36(4)
C12P C13P 1.47(6)
C13 C14 1.38(4)
C13P C14P 1.49(6)
C14 C15 1.44(4)
C14P C15P 1.47(6)
C15 C16 1.38(3)
C15P C16P 1.39(5)
C21 C22 1.32(3)
C21 C26 1.44(4)
C21P C22P 1.31(6)
C21P C27P 1.45(6)
C21P P1 1.80(4)
C22 C23 1.39(4)
C22P C23P 1.53(7)
C23 C24 1.40(4)
C23P C24P 1.38(7)
C24 C25 1.36(4)
C24P C25P 1.39(7)
C25 C26 1.42(4)
C25P C27P 1.62(7)
C31 C32 1.39(3)
C31 C36 1.39(3)
C31P C32P 1.35(5)
C31P C36P 1.45(6)
C31P P1 1.85(4)
C32 C33 1.40(4)
C32P C33P 1.56(7)
C33 C34 1.36(4)
C33P C35P 1.63(8)
C34 C35 1.36(4)
C34P C35P 1.38(8)
C34P C36P 1.42(8)
C35 C36 1.47(4)
C41 C46 1.36(4)
C41 C42 1.41(4)
C41P C42P 1.40(5)
C41P C46P 1.57(7)
C41P P2 1.81(4)
C42 C43 1.42(4)
C42P C43P 1.44(6)
C43 C44 1.44(5)
C43P C44P 1.36(6)
C44 C45 1.45(4)
C44P C45P 1.41(7)
C45 C46 1.40(4)
C45P C46P 1.61(9)
C51 C52 1.36(3)
C51 C56 1.38(4)
C51P C56P 1.27(8)
C51P C52P 1.37(7)
C51P P1 1.75(4)
C52 C53 1.39(4)
C52P C53P 1.54(12)
C53 C54 1.44(5)
C53P C54P 1.01(13)
C54 C55 1.37(6)
C54P C55P 1.50(8)
C55 C56 1.58(6)
C55P C56P 1.56(8)
C61 C66 1.28(4)
C61 C62 1.48(4)
C61P C62P 1.37(5)
C61P C66P 1.50(7)
C61P P2 1.84(4)
C62 C63 1.48(5)
C62P C63P 1.49(6)
C63 C64 1.38(5)
C63P C64P 1.45(10)
C64 C65 1.51(5)
C64P C65P 1.52(9)
C65 C66 1.45(4)
C65P C66P 1.47(8)
C71 C76 1.37(4)
C71 C72 1.46(4)
C72 C73 1.49(4)
C72P C73P 1.39(7)
C72P C77P 1.62(8)
C72P P2 1.63(7)
C73 C74 1.41(5)
C73P C74P 1.56(8)
C74P C75P 1.11(11)
C75P C76P 2.08(11)
C76P C77P 1.48(8)
C81 C82 1.33(4)
C81 C86 1.42(4)
C82 C83 1.49(4)
C83 C84 1.35(4)
C84 C85 1.40(5)
C85 C86 1.44(6)
C91 C92 1.36(3)
C91 C96 1.38(4)
C91P C92P 1.34(6)
C91P C96P 1.61(7)
C91P P2 1.85(5)
C92 C93 1.40(3)
C92P C93P 1.53(10)
C93 C94 1.30(4)
C93P C94P 1.67(12)
C94 C95 1.32(4)
C94P C95P 1.90(12)
C95 C96 1.42(4)
C95P C96P 1.27(7)
C101 C102 1.39(4)
C101 C106 1.48(5)
C102 C103 1.42(4)
C103 C104 1.49(6)
C104 C105 1.44(6)
C105 C106 1.38(6)
C111 C112 1.35(4)
C111 C116 1.40(4)
C112 C113 1.58(5)
C113 C114 1.55(6)
C114 C115 1.38(5)
C115 C116 1.34(4)
C121 C122 1.29(4)
C121 C126 1.31(5)
C122 C123 1.52(5)
C123 C124 1.32(7)
C124 C125 1.38(7)
C125 C126 1.46(6)
C131 C136 1.36(5)
C131 C132 1.38(4)
C132 C133 1.39(5)
C133 C134 1.28(5)
C134 C135 1.45(6)
C135 C136 1.51(6)
C141 C146 1.38(4)
C141 C142 1.38(4)
C142 C143 1.48(5)
C143 C144 1.28(5)
C144 C145 1.44(5)
C145 C146 1.40(4)
C151 C152 1.37(3)
C151 C156 1.41(4)
C152 C153 1.45(4)
C153 C154 1.37(4)
C154 C155 1.48(5)
C155 C156 1.37(4)
C161 C166 1.32(3)
C161 C162 1.41(4)
C162 C163 1.45(4)
C163 C164 1.38(4)
C164 C165 1.44(4)
C165 C166 1.39(4)
C171 C172 1.28(5)
C171 C176 1.51(6)
C172 C173 1.56(6)
C173 C174 1.35(5)
C174 C175 1.23(6)
C175 C176 1.51(7)
C181 C182 1.26(5)
C181 C186 1.58(8)
C182 C184 1.54(8)
C183 C184 1.09(8)
C183 C185 1.69(10)
C185 C186 1.50(10)
C191 C192 1.40(5)
C191 C196 1.70(7)
C192 C193 1.67(6)
C193 C194 1.58(7)
C194 C195 1.73(15)
C195 C196 1.97(15)
C201 C202 1.30(3)
C201 C206 1.33(4)
C202 C203 1.65(6)
C203 C204 1.32(7)
C204 C205 1.40(6)
C205 C206 1.47(6)
C211 C216 1.25(7)
C211 C212 1.31(5)
C212 C213 1.55(7)
C213 C214 1.22(7)
C214 C215 1.38(8)
C215 C216 1.51(8)
C221 C222 1.27(6)
C221 C226 1.38(7)
C222 C223 1.49(8)
C223 C224 1.66(11)
C224 C225 1.53(16)
C225 C226 1.55(16)
C231 C232 1.37(4)
C231 C236 1.45(5)
C232 C233 1.53(5)
C233 C234 1.34(6)
C234 C235 1.39(7)
C235 C236 1.48(7)
C241 C242 1.38(5)
C241 C246 1.46(7)
C242 C243 1.63(7)
C243 C244 1.44(9)
C244 C245 1.59(9)
C245 C246 1.44(7)
C251 C256 1.38(5)
C251 C252 1.39(4)
C252 C253 1.44(5)
C253 C254 1.48(5)
C254 C255 1.64(4)
C255 C256 1.56(5)
C261 C266 1.35(5)
C261 C262 1.37(5)
C262 C263 1.43(6)
C263 C264 1.36(7)
C264 C265 1.39(7)
C265 C266 1.39(7)
C271 C276 1.38(4)
C271 C272 1.45(4)
C272 C273 1.38(5)
C273 C274 1.05(5)
C274 C275 1.73(7)
C275 C276 1.36(6)
C281 C282 1.35(5)
C281 C286 1.39(7)
C282 C283 1.30(5)
C283 C284 1.44(6)
C284 C285 1.64(9)
C285 C286 1.54(9)
C291 C296 1.16(8)
C291 C292 1.46(6)
C292 C293 1.50(8)
C293 C294 1.34(8)
C294 C297 1.48(10)
C296 C297 1.95(11)
C301 C302 1.41(7)
C301 C306 1.48(11)
C302 C303 1.41(8)
C303 C305 1.59(9)
C304 C305 1.30(10)
C304 C306 1.55(12)
C321 C326 1.37(7)
C321 C322 1.38(4)
C322 C323 1.39(5)
C323 C324 1.57(6)
C324 C325 1.57(12)
C325 C326 1.63(12)
C331 C332 1.33(4)
C331 C338 1.38(11)
C332 C333 1.41(4)
C333 C334 1.41(6)
C334 C337 1.90(17)
C337 C338 1.70(17)
C341 C342 1.37(6)
C341 C346 1.73(7)
C342 C343 1.47(7)
C343 C344 1.81(11)
C344 C345 1.41(12)
C345 C346 1.59(10)
C351 C352 1.33(5)
C351 C356 1.87(8)
C352 C353 1.51(7)
C353 C354 1.25(6)
C361 C362 1.51(7)
C362 C363 2.08(10)
C381 C386 1.44(18)
C385 C386 1.0(4)
